data_4325535
loop_
_publ_author_name
'Geng Bang Jin'
'S. Skanthakumar'
'L. Soderholm'

_publ_section_title
;
 Two New Neptunyl(V) Selenites: A Novel Cation-Cation Interaction
 Framework in (NpO2)3(OH)(SeO3)(H2O)2.H2O and a Uranophane-Type Sheet in
 Na(NpO2)(SeO3)(H2O)
;
_journal_name_full 'Inorganic Chemistry'
_journal_page_first 6297
_journal_page_last 6303
_journal_paper_doi 10.1021/ic200696g
_journal_volume 50
_journal_year 2011
_chemical_formula_moiety '(Np O2)3 (OH) (Se O3) (H2 O)2 H2O'
_chemical_formula_sum 'H7 Np3 O13 Se'
_chemical_formula_weight 1005.02
_chemical_name_common 'Hydroxotris(dioxoneptunium(V)) selenite trihydrate'
_chemical_name_systematic
; 
 ? 
;
_space_group_IT_number 14
_symmetry_cell_setting monoclinic
_symmetry_space_group_name_Hall '-P 2ybc'
_symmetry_space_group_name_H-M 'P 1 21/c 1'
_atom_sites_solution_hydrogens notdet
_atom_sites_solution_primary direct
_atom_sites_solution_secondary difmap
_audit_creation_method SHELXL-97
_cell_angle_alpha 90.00
_cell_angle_beta 103.5490(10)
_cell_angle_gamma 90.00
_cell_formula_units_Z 4
_cell_length_a 6.6363(8)
_cell_length_b 15.4395(19)
_cell_length_c 11.5829(14)
_cell_measurement_reflns_used 9988
_cell_measurement_temperature 100(2)
_cell_measurement_theta_max 33.47
_cell_measurement_theta_min 4.12
_cell_volume 1153.8(2)
_computing_cell_refinement 'Bruker APEX2'
_computing_data_collection 'Bruker APEX2'
_computing_data_reduction 'Bruker SAINT'
_computing_molecular_graphics 'CrystalMaker for Windows ver. 2.0.6 (2008)'
_computing_publication_material 'SHELXTL-97 (Sheldrick, 1997)'
_computing_structure_refinement 'SHELXL-97 (Sheldrick, 2008)'
_computing_structure_solution 'SHELXS-97 (Sheldrick, 2008)'
_diffrn_ambient_temperature 100(2)
_diffrn_measured_fraction_theta_full 0.963
_diffrn_measured_fraction_theta_max 0.963
_diffrn_measurement_device_type 'Bruker APEX-II CCD'
_diffrn_measurement_method '0.3 wide w/ exposures'
_diffrn_radiation_monochromator graphite
_diffrn_radiation_source 'fine-focus sealed tube'
_diffrn_radiation_type MoK\a
_diffrn_radiation_wavelength 0.71073
_diffrn_reflns_av_R_equivalents 0.0454
_diffrn_reflns_av_sigmaI/netI 0.0341
_diffrn_reflns_limit_h_max 10
_diffrn_reflns_limit_h_min -10
_diffrn_reflns_limit_k_max 23
_diffrn_reflns_limit_k_min -23
_diffrn_reflns_limit_l_max 17
_diffrn_reflns_limit_l_min -17
_diffrn_reflns_number 18891
_diffrn_reflns_theta_full 33.47
_diffrn_reflns_theta_max 33.47
_diffrn_reflns_theta_min 4.12
_diffrn_standards_number 0
_exptl_absorpt_coefficient_mu 30.036
_exptl_absorpt_correction_T_max 0.0939
_exptl_absorpt_correction_T_min 0.0053
_exptl_absorpt_correction_type numerical
_exptl_absorpt_process_details 'faces indexed'
_exptl_crystal_colour 'dark green'
_exptl_crystal_density_diffrn 5.786
_exptl_crystal_description prism
_exptl_crystal_F_000 1696
_exptl_crystal_size_max 0.370
_exptl_crystal_size_mid 0.273
_exptl_crystal_size_min 0.123
_refine_diff_density_max 4.662
_refine_diff_density_min -2.530
_refine_diff_density_rms 0.509
_refine_ls_extinction_coef 0.00145(9)
_refine_ls_extinction_expression Fc^*^=kFc[1+0.001xFc^2^\l^3^/sin(2\q)]^-1/4^
_refine_ls_extinction_method SHELXL
_refine_ls_goodness_of_fit_ref 1.319
_refine_ls_hydrogen_treatment undef
_refine_ls_matrix_type full
_refine_ls_number_parameters 155
_refine_ls_number_reflns 4336
_refine_ls_number_restraints 0
_refine_ls_restrained_S_all 1.319
_refine_ls_R_factor_all 0.0394
_refine_ls_R_factor_gt 0.0387
_refine_ls_shift/su_max 0.001
_refine_ls_shift/su_mean 0.000
_refine_ls_structure_factor_coef Fsqd
_refine_ls_weighting_details 'calc w=1/[\s^2^(Fo^2^)+(0.0208P)^2^+31.5726P] where P=(Fo^2^+2Fc^2^)/3'
_refine_ls_weighting_scheme calc
_refine_ls_wR_factor_gt 0.0903
_refine_ls_wR_factor_ref 0.0906
_reflns_number_gt 4279
_reflns_number_total 4336
_reflns_threshold_expression >2sigma(I)
_cod_data_source_file ic200696g_si_001_1.cif
_cod_data_source_block compound(1)
_cod_database_code 4325535

loop_
_symmetry_equiv_pos_as_xyz
'x, y, z'
'-x, y+1/2, -z+1/2'
'-x, -y, -z'
'x, -y-1/2, z-1/2'

loop_
_atom_site_label
_atom_site_type_symbol
_atom_site_fract_x
_atom_site_fract_y
_atom_site_fract_z
_atom_site_U_iso_or_equiv
_atom_site_adp_type
_atom_site_occupancy
_atom_site_symmetry_multiplicity
_atom_site_calc_flag
Np1 Np 0.01113(5) 0.808210(19) 0.23747(3) 0.00795(8) Uani 1 1 d
Np2 Np 0.18763(4) 0.055869(18) 0.29385(3) 0.00607(8) Uani 1 1 d
Np3 Np 0.27818(4) 0.631879(19) 0.05939(3) 0.00762(8) Uani 1 1 d
Se1 Se 0.27386(12) 0.28890(5) 0.05098(7) 0.00960(14) Uani 1 1 d
O1 O 0.0189(10) 0.0692(4) 0.0758(5) 0.0120(10) Uani 1 1 d
O2 O 0.0712(9) 0.3521(4) 0.0702(5) 0.0102(10) Uani 1 1 d
O3 O 0.0758(9) 0.5559(4) 0.1765(5) 0.0103(10) Uani 1 1 d
O4 O 0.1170(10) 0.2051(4) 0.2346(6) 0.0132(11) Uani 1 1 d
O5 O 0.1346(10) 0.5875(4) 0.7118(5) 0.0129(11) Uani 1 1 d
O6 O 0.1500(10) 0.2943(4) 0.4675(5) 0.0112(10) Uani 1 1 d
O7 O 0.2615(10) 0.7282(4) 0.1527(5) 0.0125(10) Uani 1 1 d
O8 O 0.3413(14) 0.3892(5) 0.3075(7) 0.0281(17) Uani 1 1 d
O9 O 0.3572(9) 0.1510(4) 0.4478(5) 0.0105(10) Uani 1 1 d
O10 O 0.4586(10) 0.0586(4) 0.2707(6) 0.0115(10) Uani 1 1 d
O11 O 0.7155(9) 0.4635(4) 0.0370(6) 0.0106(10) Uani 1 1 d
O12 O 0.7173(9) 0.2782(4) 0.1014(5) 0.0116(10) Uani 1 1 d
O13 O 0.5963(12) 0.1021(5) 0.0527(7) 0.0232(14) Uani 1 1 d

loop_
_atom_site_aniso_label
_atom_site_aniso_U_11
_atom_site_aniso_U_22
_atom_site_aniso_U_33
_atom_site_aniso_U_23
_atom_site_aniso_U_13
_atom_site_aniso_U_12
Np1 0.01158(14) 0.00562(13) 0.00769(13) -0.00036(9) 0.00433(10) -0.00028(9)
Np2 0.00582(13) 0.00539(13) 0.00781(13) 0.00007(8) 0.00324(9) -0.00007(8)
Np3 0.00739(13) 0.00755(13) 0.00873(13) -0.00038(9) 0.00347(9) 0.00012(9)
Se1 0.0098(3) 0.0094(3) 0.0107(3) 0.0004(2) 0.0048(3) 0.0001(2)
O1 0.017(3) 0.011(3) 0.009(2) 0.0000(19) 0.005(2) -0.002(2)
O2 0.010(2) 0.012(3) 0.009(2) 0.0002(19) 0.0050(19) 0.0025(19)
O3 0.007(2) 0.014(3) 0.011(2) -0.0007(19) 0.0056(19) -0.0017(19)
O4 0.019(3) 0.010(3) 0.012(2) 0.001(2) 0.007(2) 0.002(2)
O5 0.018(3) 0.009(2) 0.012(2) 0.0007(19) 0.005(2) 0.002(2)
O6 0.019(3) 0.007(2) 0.010(2) -0.0016(18) 0.007(2) 0.001(2)
O7 0.013(3) 0.014(3) 0.012(2) -0.001(2) 0.007(2) -0.001(2)
O8 0.041(5) 0.023(4) 0.019(3) 0.004(3) 0.005(3) -0.013(3)
O9 0.008(2) 0.013(3) 0.011(2) -0.0010(19) 0.0046(19) 0.0025(19)
O10 0.012(3) 0.011(3) 0.014(3) -0.002(2) 0.009(2) -0.0015(19)
O11 0.009(2) 0.007(2) 0.016(3) -0.0007(19) 0.003(2) 0.0009(18)
O12 0.012(2) 0.011(3) 0.013(2) 0.001(2) 0.005(2) -0.004(2)
O13 0.019(3) 0.026(4) 0.026(4) -0.001(3) 0.006(3) 0.002(3)

loop_
_atom_type_symbol
_atom_type_description
_atom_type_scat_dispersion_real
_atom_type_scat_dispersion_imag
_atom_type_scat_source
O O 0.0106 0.0060 'International Tables Vol C Tables 4.2.6.8 and 6.1.1.4'
H H 0.0000 0.0000 'International Tables Vol C Tables 4.2.6.8 and 6.1.1.4'
Se Se -0.0929 2.2259 'International Tables Vol C Tables 4.2.6.8 and 6.1.1.4'
Np Np -11.4937 4.1493 'International Tables Vol C Tables 4.2.6.8 and 6.1.1.4'

loop_
_geom_angle_atom_site_label_1
_geom_angle_atom_site_label_2
_geom_angle_atom_site_label_3
_geom_angle
_geom_angle_site_symmetry_1
_geom_angle_site_symmetry_3
O5 Np1 O4 178.5(3) 4_575 2
O5 Np1 O12 90.7(3) 4_575 2_655
O4 Np1 O12 89.4(3) 2 2_655
O5 Np1 O6 91.7(2) 4_575 2
O4 Np1 O6 88.8(2) 2 2
O12 Np1 O6 150.5(2) 2_655 2
O5 Np1 O7 90.4(2) 4_575 .
O4 Np1 O7 91.1(2) 2 .
O12 Np1 O7 75.5(2) 2_655 .
O6 Np1 O7 75.1(2) 2 .
O5 Np1 O2 96.0(2) 4_575 2
O4 Np1 O2 82.7(2) 2 2
O12 Np1 O2 68.2(2) 2_655 2
O6 Np1 O2 140.5(2) 2 2
O7 Np1 O2 143.2(2) . 2
O5 Np1 O8 87.8(3) 4_575 2
O4 Np1 O8 91.1(3) 2 2
O12 Np1 O8 138.8(2) 2_655 2
O6 Np1 O8 70.7(2) 2 2
O7 Np1 O8 145.6(2) . 2
O2 Np1 O8 71.0(2) 2 2
O5 Np1 Se1 121.64(19) 4_575 2
O4 Np1 Se1 56.93(19) 2 2
O12 Np1 Se1 82.10(15) 2_655 2
O6 Np1 Se1 120.69(15) 2 2
O7 Np1 Se1 141.11(15) . 2
O2 Np1 Se1 28.41(13) 2 2
O8 Np1 Se1 64.21(19) 2 2
O5 Np1 Np3 80.03(19) 4_575 4_576
O4 Np1 Np3 99.3(2) 2 4_576
O12 Np1 Np3 34.17(15) 2_655 4_576
O6 Np1 Np3 171.18(14) 2 4_576
O7 Np1 Np3 107.91(15) . 4_576
O2 Np1 Np3 38.83(14) 2 4_576
O8 Np1 Np3 105.52(17) 2 4_576
Se1 Np1 Np3 62.353(17) 2 4_576
O5 Np1 Np2 22.80(19) 4_575 1_565
O4 Np1 Np2 155.80(19) 2 1_565
O12 Np1 Np2 85.23(16) 2_655 1_565
O6 Np1 Np2 107.18(14) 2 1_565
O7 Np1 Np2 110.25(15) . 1_565
O2 Np1 Np2 73.37(14) 2 1_565
O8 Np1 Np2 77.8(2) 2 1_565
Se1 Np1 Np2 98.921(16) 2 1_565
Np3 Np1 Np2 64.025(8) 4_576 1_565
O5 Np1 Np3 103.7(2) 4_575 .
O4 Np1 Np3 77.74(19) 2 .
O12 Np1 Np3 85.74(15) 2_655 .
O6 Np1 Np3 65.13(15) 2 .
O7 Np1 Np3 16.79(15) . .
O2 Np1 Np3 147.48(14) 2 .
O8 Np1 Np3 134.47(17) 2 .
Se1 Np1 Np3 132.926(17) 2 .
Np3 Np1 Np3 119.751(12) 4_576 .
Np2 Np1 Np3 125.186(11) 1_565 .
O3 Np2 O10 177.3(3) 2_545 .
O3 Np2 O9 99.3(2) 2_545 .
O10 Np2 O9 78.0(2) . .
O3 Np2 O11 86.1(2) 2_545 2_645
O10 Np2 O11 92.7(2) . 2_645
O9 Np2 O11 76.4(2) . 2_645
O3 Np2 O5 90.9(2) 2_545 4_565
O10 Np2 O5 91.2(2) . 4_565
O9 Np2 O5 149.9(2) . 4_565
O11 Np2 O5 76.2(2) 2_645 4_565
O3 Np2 O4 85.7(2) 2_545 .
O10 Np2 O4 93.8(2) . .
O9 Np2 O4 69.6(2) . .
O11 Np2 O4 143.1(2) 2_645 .
O5 Np2 O4 139.9(2) 4_565 .
O3 Np2 O1 88.2(2) 2_545 .
O10 Np2 O1 94.1(2) . .
O9 Np2 O1 136.2(2) . .
O11 Np2 O1 147.4(2) 2_645 .
O5 Np2 O1 71.9(2) 4_565 .
O4 Np2 O1 68.1(2) . .
O3 Np2 Np3 138.38(19) 2_545 2_645
O10 Np2 Np3 38.90(19) . 2_645
O9 Np2 Np3 40.09(14) . 2_645
O11 Np2 Np3 76.71(14) 2_645 2_645
O5 Np2 Np3 120.26(16) 4_565 2_645
O4 Np2 Np3 85.99(16) . 2_645
O1 Np2 Np3 125.51(14) . 2_645
O3 Np2 Np1 77.21(19) 2_545 1_545
O10 Np2 Np1 104.54(18) . 1_545
O9 Np2 Np1 141.25(15) . 1_545
O11 Np2 Np1 64.92(14) 2_645 1_545
O5 Np2 Np1 17.49(15) 4_565 1_545
O4 Np2 Np1 146.40(16) . 1_545
O1 Np2 Np1 82.54(14) . 1_545
Np3 Np2 Np1 125.642(10) 2_645 1_545
O3 Np2 Np3 22.43(19) 2_545 2_545
O10 Np2 Np3 155.00(18) . 2_545
O9 Np2 Np3 77.24(14) . 2_545
O11 Np2 Np3 85.03(15) 2_645 2_545
O5 Np2 Np3 112.28(15) 4_565 2_545
O4 Np2 Np3 74.09(15) . 2_545
O1 Np2 Np3 101.19(15) . 2_545
Np3 Np2 Np3 117.063(13) 2_645 2_545
Np1 Np2 Np3 97.043(10) 1_545 2_545
O11 Np3 O7 177.8(3) 3_665 .
O11 Np3 O12 89.2(2) 3_665 3_665
O7 Np3 O12 90.1(2) . 3_665
O11 Np3 O3 92.6(2) 3_665 .
O7 Np3 O3 86.9(2) . .
O12 Np3 O3 148.1(2) 3_665 .
O11 Np3 O9 85.1(2) 3_665 2_655
O7 Np3 O9 96.7(2) . 2_655
O12 Np3 O9 72.8(2) 3_665 2_655
O3 Np3 O9 139.1(2) . 2_655
O11 Np3 O2 82.2(2) 3_665 3_565
O7 Np3 O2 95.6(2) . 3_565
O12 Np3 O2 68.8(2) 3_665 3_565
O3 Np3 O2 79.8(2) . 3_565
O9 Np3 O2 139.6(2) 2_655 3_565
O11 Np3 O10 90.2(2) 3_665 2_655
O7 Np3 O10 91.7(2) . 2_655
O12 Np3 O10 137.9(2) 3_665 2_655
O3 Np3 O10 74.0(2) . 2_655
O9 Np3 O10 65.21(19) 2_655 2_655
O2 Np3 O10 152.4(2) 3_565 2_655
O11 Np3 Np2 82.63(19) 3_665 2_655
O7 Np3 Np2 99.6(2) . 2_655
O12 Np3 Np2 111.21(15) 3_665 2_655
O3 Np3 Np2 100.61(14) . 2_655
O9 Np3 Np2 38.56(14) 2_655 2_655
O2 Np3 Np2 164.81(14) 3_565 2_655
O10 Np3 Np2 27.37(13) 2_655 2_655
O11 Np3 Np1 71.21(19) 3_665 4_575
O7 Np3 Np1 107.1(2) . 4_575
O12 Np3 Np1 33.99(15) 3_665 4_575
O3 Np3 Np1 117.96(14) . 4_575
O9 Np3 Np1 99.89(14) 2_655 4_575
O2 Np3 Np1 39.71(14) 3_565 4_575
O10 Np3 Np1 157.64(13) 2_655 4_575
Np2 Np3 Np1 133.448(10) 2_655 4_575
O11 Np3 Np2 98.63(19) 3_665 2
O7 Np3 Np2 80.31(19) . 2
O12 Np3 Np2 131.68(15) 3_665 2
O3 Np3 Np2 17.03(14) . 2
O9 Np3 Np2 155.02(14) 2_655 2
O2 Np3 Np2 65.23(14) 3_565 2
O10 Np3 Np2 89.98(13) 2_655 2
Np2 Np3 Np2 117.065(13) 2_655 2
Np1 Np3 Np2 104.699(11) 4_575 2
O11 Np3 Np1 155.71(18) 3_665 .
O7 Np3 Np1 22.42(19) . .
O12 Np3 Np1 95.48(16) 3_665 .
O3 Np3 Np1 71.07(14) . .
O9 Np3 Np1 119.10(15) 2_655 .
O2 Np3 Np1 77.38(14) 3_565 .
O10 Np3 Np1 101.86(14) 2_655 .
Np2 Np3 Np1 117.304(11) 2_655 .
Np1 Np3 Np1 100.032(11) 4_575 .
Np2 Np3 Np1 60.850(10) 2 .
O6 Se1 O9 101.9(3) 4_565 4_565
O6 Se1 O2 102.3(3) 4_565 .
O9 Se1 O2 100.0(3) 4_565 .
O6 Se1 Np1 101.4(2) 4_565 2_545
O9 Se1 Np1 140.8(2) 4_565 2_545
O2 Se1 Np1 44.0(2) . 2_545
Se1 O2 Np3 129.3(3) . 3_565
Se1 O2 Np1 107.6(3) . 2_545
Np3 O2 Np1 101.5(2) 3_565 2_545
Np2 O3 Np3 140.5(3) 2 .
Np1 O4 Np2 145.9(3) 2_545 .
Np1 O5 Np2 139.7(3) 4_576 4_566
Se1 O6 Np1 133.0(3) 4_566 2_545
Np3 O7 Np1 140.8(3) . .
Se1 O9 Np2 133.4(3) 4_566 .
Se1 O9 Np3 124.9(3) 4_566 2_645
Np2 O9 Np3 101.3(2) . 2_645
Np2 O10 Np3 113.7(3) . 2_645
Np3 O11 Np2 158.3(3) 3_665 2_655
Np1 O12 Np3 111.8(2) 2_645 3_665

loop_
_geom_bond_atom_site_label_1
_geom_bond_atom_site_label_2
_geom_bond_distance
_geom_bond_site_symmetry_2
Np1 O5 1.862(6) 4_575
Np1 O4 1.868(6) 2
Np1 O12 2.317(6) 2_655
Np1 O6 2.375(6) 2
Np1 O7 2.452(6) .
Np1 O2 2.508(6) 2
Np1 O8 2.595(8) 2
Np1 Se1 3.4411(9) 2
Np1 Np3 3.8475(6) 4_576
Np1 Np2 4.0076(6) 1_565
Np1 Np3 4.0645(5) .
Np2 O3 1.859(6) 2_545
Np2 O10 1.880(6) .
Np2 O9 2.380(6) .
Np2 O11 2.386(6) 2_645
Np2 O5 2.402(6) 4_565
Np2 O4 2.419(6) .
Np2 O1 2.519(6) .
Np2 Np3 3.7430(5) 2_645
Np2 Np1 4.0076(6) 1_545
Np2 Np3 4.0355(5) 2_545
Np3 O11 1.855(6) 3_665
Np3 O7 1.857(6) .
Np3 O12 2.328(6) 3_665
Np3 O3 2.423(6) .
Np3 O9 2.459(6) 2_655
Np3 O2 2.461(6) 3_565
Np3 O10 2.567(6) 2_655
Np3 Np2 3.7430(5) 2_655
Np3 Np1 3.8476(6) 4_575
Np3 Np2 4.0355(5) 2
Se1 O6 1.699(6) 4_565
Se1 O9 1.704(6) 4_565
Se1 O2 1.717(6) .
Se1 Np1 3.4411(9) 2_545
O2 Np3 2.461(6) 3_565
O2 Np1 2.508(6) 2_545
O3 Np2 1.859(6) 2
O4 Np1 1.868(6) 2_545
O5 Np1 1.862(6) 4_576
O5 Np2 2.402(6) 4_566
O6 Se1 1.699(6) 4_566
O6 Np1 2.374(6) 2_545
O8 Np1 2.595(8) 2_545
O9 Se1 1.704(6) 4_566
O9 Np3 2.459(6) 2_645
O10 Np3 2.567(6) 2_645
O11 Np3 1.855(6) 3_665
O11 Np2 2.386(6) 2_655
O12 Np1 2.317(6) 2_645
O12 Np3 2.328(6) 3_665
